data_1514839
loop_
_publ_author_name
'Laskowski, C. A.'
'Morello, G. R.'
'Saouma, C. T.'
'Cundari, T. R.'
'Hillhouse, G. L.'

_publ_section_title
;
 Single-electron oxidation of N-heterocyclic carbene-supported nickel
 amides yielding benzylic C--H activation
;
_journal_issue 1
_journal_name_full 'Chemical Science'
_journal_page_first 170
_journal_paper_doi 10.1039/c2sc21345a
_journal_volume 4
_journal_year 2013
_chemical_formula_sum 'C87 H84 B F24 N3 Ni O'
_chemical_formula_weight 1713.09
_chemical_name_systematic
;
?
;
_space_group_IT_number 14
_symmetry_cell_setting monoclinic
_symmetry_space_group_name_Hall '-P 2yn'
_symmetry_space_group_name_H-M 'P 1 21/n 1'
_atom_sites_solution_hydrogens geom
_atom_sites_solution_primary direct
_atom_sites_solution_secondary difmap
_audit_creation_method SHELXL-97
_cell_angle_alpha 90.00
_cell_angle_beta 107.756(2)
_cell_angle_gamma 90.00
_cell_formula_units_Z 4
_cell_length_a 12.9077(17)
_cell_length_b 34.624(4)
_cell_length_c 19.650(3)
_cell_measurement_temperature 100(2)
_cell_volume 8363.6(19)
_computing_cell_refinement 'Bruker SAINT'
_computing_data_collection 'Bruker APEX2'
_computing_data_reduction 'Bruker SAINT'
_computing_molecular_graphics 'Bruker SHELXTL'
_computing_publication_material 'Bruker SHELXTL'
_computing_structure_refinement 'SHELXL-97 (Sheldrick, 2008)'
_computing_structure_solution 'SHELXS-97 (Sheldrick, 2008)'
_diffrn_ambient_temperature 100(2)
_diffrn_measured_fraction_theta_full 1.000
_diffrn_measured_fraction_theta_max 1.000
_diffrn_measurement_device_type 'Bruker APEX-II CCD'
_diffrn_measurement_method '\f and \w scans'
_diffrn_radiation_monochromator graphite
_diffrn_radiation_source 'fine-focus sealed tube'
_diffrn_radiation_type MoK\a
_diffrn_radiation_wavelength 0.71073
_diffrn_reflns_av_R_equivalents 0.1469
_diffrn_reflns_av_sigmaI/netI 0.1100
_diffrn_reflns_limit_h_max 15
_diffrn_reflns_limit_h_min -15
_diffrn_reflns_limit_k_max 41
_diffrn_reflns_limit_k_min -41
_diffrn_reflns_limit_l_max 23
_diffrn_reflns_limit_l_min -23
_diffrn_reflns_number 80470
_diffrn_reflns_theta_full 25.00
_diffrn_reflns_theta_max 25.00
_diffrn_reflns_theta_min 1.18
_exptl_absorpt_coefficient_mu 0.333
_exptl_absorpt_correction_T_max 0.9364
_exptl_absorpt_correction_T_min 0.8253
_exptl_absorpt_correction_type psi-scan
_exptl_absorpt_process_details 'Norton et. al.'
_exptl_crystal_colour blue
_exptl_crystal_density_diffrn 1.360
_exptl_crystal_density_method 'not measured'
_exptl_crystal_description block
_exptl_crystal_F_000 3536
_exptl_crystal_size_max 0.60
_exptl_crystal_size_mid 0.20
_exptl_crystal_size_min 0.20
_refine_diff_density_max 2.193
_refine_diff_density_min -0.806
_refine_diff_density_rms 0.088
_refine_ls_extinction_method none
_refine_ls_goodness_of_fit_ref 1.004
_refine_ls_hydrogen_treatment mixed
_refine_ls_matrix_type full
_refine_ls_number_parameters 1097
_refine_ls_number_reflns 14742
_refine_ls_number_restraints 0
_refine_ls_restrained_S_all 1.004
_refine_ls_R_factor_all 0.1426
_refine_ls_R_factor_gt 0.0889
_refine_ls_shift/su_max 0.011
_refine_ls_shift/su_mean 0.000
_refine_ls_structure_factor_coef Fsqd
_refine_ls_weighting_details 'calc w=1/[\s^2^(Fo^2^)+(0.1413P)^2^+0.0000P] where P=(Fo^2^+2Fc^2^)/3'
_refine_ls_weighting_scheme calc
_refine_ls_wR_factor_gt 0.2231
_refine_ls_wR_factor_ref 0.2497
_reflns_number_gt 8683
_reflns_number_total 14742
_reflns_threshold_expression >2sigma(I)
_cod_data_source_file c2sc21345a.txt
_cod_data_source_block 7
_cod_depositor_comments
;
The following automatic conversions were performed:

'_symmetry_cell_setting' value 'Monoclinic' changed to 'monoclinic'
according to
/usr/data/users/saulius/automatic-downloads/retrospective/RSC/lib/dictionaries/cif_core.dic
dictionary named 'cif_core.dic' version 2.4.2 from 2011-04-26.

Automatic conversion script
Id: cif_fix_values 2281 2013-09-26 08:29:07Z andrius 
;
_cod_original_cell_volume 8363.8(19)
_cod_original_sg_symbol_H-M P2(1)/n
_cod_database_code 1514839

loop_
_symmetry_equiv_pos_as_xyz
'x, y, z'
'-x+1/2, y+1/2, -z+1/2'
'-x, -y, -z'
'x-1/2, -y-1/2, z-1/2'

loop_
_atom_site_label
_atom_site_type_symbol
_atom_site_fract_x
_atom_site_fract_y
_atom_site_fract_z
_atom_site_U_iso_or_equiv
_atom_site_adp_type
_atom_site_occupancy
_atom_site_symmetry_multiplicity
_atom_site_calc_flag
_atom_site_refinement_flags
Ni1 Ni 0.72359(5) 0.344953(19) 0.86195(3) 0.0331(2) Uani 1 1 d .
C3 C 0.4602(4) 0.33304(15) 0.6995(3) 0.0404(13) Uani 1 1 d .
H3A H 0.4005 0.3164 0.6789 0.049 Uiso 1 1 calc R
F652 F 0.0797(3) 0.49462(9) 0.42092(17) 0.0521(9) Uani 1 1 d .
C31 C 0.9259(4) 0.32544(15) 0.9815(3) 0.0358(12) Uani 1 1 d .
N1 N 0.5779(3) 0.38143(11) 0.7208(2) 0.0294(9) Uani 1 1 d .
F651 F 0.2232(3) 0.45996(9) 0.4593(2) 0.0644(11) Uani 1 1 d .
N2 N 0.5411(3) 0.32827(11) 0.7639(2) 0.0341(10) Uani 1 1 d .
C62 C 0.3317(4) 0.58678(12) 0.5730(2) 0.0233(10) Uani 1 1 d .
H62A H 0.3704 0.6094 0.5937 0.028 Uiso 1 1 calc R
C36 C 1.0120(4) 0.30209(15) 0.9801(3) 0.0424(14) Uani 1 1 d .
C41 C 0.8471(4) 0.38646(15) 1.0150(3) 0.0392(13) Uani 1 1 d .
C61 C 0.2303(3) 0.57961(12) 0.5828(2) 0.0221(10) Uani 1 1 d .
C66 C 0.1785(4) 0.54623(12) 0.5503(2) 0.0219(10) Uani 1 1 d .
H66A H 0.1087 0.5403 0.5542 0.026 Uiso 1 1 calc R
C63 C 0.3781(4) 0.56228(12) 0.5345(2) 0.0228(10) Uani 1 1 d .
N3 N 0.8145(3) 0.31399(13) 0.9423(2) 0.0332(10) Uani 1 1 d .
C33 C 1.0463(5) 0.37132(18) 1.0548(3) 0.0510(16) Uani 1 1 d .
H33A H 1.0589 0.3951 1.0801 0.061 Uiso 1 1 calc R
C651 C 0.1617(4) 0.48616(15) 0.4795(3) 0.0359(12) Uani 1 1 d .
C64 C 0.3253(4) 0.52887(12) 0.5046(2) 0.0247(10) Uani 1 1 d .
H64A H 0.3574 0.5115 0.4795 0.030 Uiso 1 1 calc R
C51 C 0.9942(4) 0.26579(15) 0.9370(3) 0.0406(13) Uani 1 1 d .
C65 C 0.2241(4) 0.52133(12) 0.5124(2) 0.0239(10) Uani 1 1 d .
C21 C 0.5595(4) 0.29650(14) 0.8154(3) 0.0387(13) Uani 1 1 d .
C32 C 0.9395(4) 0.36044(15) 1.0182(3) 0.0405(13) Uani 1 1 d .
C2 C 0.4842(4) 0.36643(15) 0.6723(3) 0.0379(13) Uani 1 1 d .
H2A H 0.4443 0.3777 0.6280 0.046 Uiso 1 1 calc R
C11 C 0.6253(4) 0.41760(13) 0.7099(2) 0.0296(11) Uani 1 1 d .
C34 C 1.1340(5) 0.34826(18) 1.0552(4) 0.0603(18) Uani 1 1 d .
H34A H 1.2060 0.3559 1.0810 0.072 Uiso 1 1 calc R
C1 C 0.6152(4) 0.35727(14) 0.7780(3) 0.0308(11) Uani 1 1 d .
F633 F 0.5038(3) 0.60806(9) 0.5197(2) 0.0731(12) Uani 1 1 d .
C93 C -0.0441(4) 0.65576(14) 0.4526(3) 0.0337(12) Uani 1 1 d .
F653 F 0.1157(3) 0.46772(8) 0.52245(17) 0.0489(8) Uani 1 1 d .
C91 C 0.1083(4) 0.64063(13) 0.5589(2) 0.0251(10) Uani 1 1 d .
F632 F 0.5674(2) 0.55835(12) 0.5798(2) 0.0749(12) Uani 1 1 d .
C75 C 0.4143(4) 0.62747(17) 0.7989(3) 0.0434(14) Uani 1 1 d .
F631 F 0.5031(3) 0.55512(12) 0.4691(2) 0.0726(12) Uani 1 1 d .
C92 C 0.0070(4) 0.63153(13) 0.5103(3) 0.0302(11) Uani 1 1 d .
H92A H -0.0282 0.6083 0.5166 0.036 Uiso 1 1 calc R
C71 C 0.2568(4) 0.63162(14) 0.6914(3) 0.0307(11) Uani 1 1 d .
C82 C 0.1158(4) 0.55373(15) 0.6937(2) 0.0334(12) Uani 1 1 d .
H82A H 0.1817 0.5416 0.6934 0.040 Uiso 1 1 calc R
F753 F 0.4871(4) 0.57544(18) 0.8752(3) 0.138(2) Uani 1 1 d .
C96 C 0.1552(4) 0.67425(14) 0.5444(3) 0.0323(12) Uani 1 1 d .
H96A H 0.2253 0.6811 0.5749 0.039 Uiso 1 1 calc R
C81 C 0.0871(4) 0.58871(14) 0.6579(2) 0.0283(11) Uani 1 1 d .
C631 C 0.4874(4) 0.57103(13) 0.5267(3) 0.0281(11) Uani 1 1 d .
C22 C 0.5343(4) 0.30358(16) 0.8797(3) 0.0466(15) Uani 1 1 d .
C73 C 0.3022(5) 0.68398(17) 0.7797(3) 0.0472(15) Uani 1 1 d .
B1 B 0.1719(4) 0.61039(15) 0.6227(3) 0.0260(12) Uani 1 1 d .
F752 F 0.5669(4) 0.58994(14) 0.8022(2) 0.0934(15) Uani 1 1 d .
C16 C 0.5677(4) 0.45156(14) 0.7138(3) 0.0350(12) Uani 1 1 d .
C15 C 0.6126(5) 0.48579(16) 0.6992(3) 0.0484(15) Uani 1 1 d .
H15A H 0.5766 0.5095 0.7015 0.058 Uiso 1 1 calc R
C14 C 0.7066(5) 0.48639(17) 0.6818(3) 0.0513(16) Uani 1 1 d .
H14A H 0.7337 0.5103 0.6706 0.062 Uiso 1 1 calc R
C42 C 0.7889(4) 0.40285(15) 0.9500(3) 0.0432(14) Uani 1 1 d .
C13 C 0.7625(5) 0.45343(17) 0.6802(3) 0.0471(15) Uani 1 1 d .
H13A H 0.8299 0.4547 0.6701 0.056 Uiso 1 1 calc R
C24 C 0.6098(6) 0.2408(2) 0.9187(4) 0.068(2) Uani 1 1 d .
H24A H 0.6284 0.2214 0.9545 0.082 Uiso 1 1 calc R
C74 C 0.3924(5) 0.66337(18) 0.8214(3) 0.0522(16) Uani 1 1 d .
H74A H 0.4381 0.6740 0.8647 0.063 Uiso 1 1 calc R
C121 C 0.7823(5) 0.38053(17) 0.6874(3) 0.0474(15) Uani 1 1 d .
H12A H 0.7705 0.3620 0.7233 0.057 Uiso 1 1 calc R
C43 C 0.7089(5) 0.42956(17) 0.9474(4) 0.0589(18) Uani 1 1 d .
H43A H 0.6703 0.4413 0.9032 0.071 Uiso 1 1 calc R
C441 C 0.5987(8) 0.4705(3) 1.0069(5) 0.118(4) Uani 1 1 d .
H44A H 0.6108 0.4925 0.9791 0.177 Uiso 1 1 calc R
H44B H 0.6045 0.4789 1.0555 0.177 Uiso 1 1 calc R
H44C H 0.5260 0.4598 0.9843 0.177 Uiso 1 1 calc R
C76 C 0.3467(4) 0.61210(15) 0.7358(3) 0.0372(13) Uani 1 1 d .
H76A H 0.3623 0.5870 0.7221 0.045 Uiso 1 1 calc R
F751 F 0.5808(3) 0.62603(15) 0.8907(3) 0.1125(18) Uani 1 1 d .
C161 C 0.4597(5) 0.45201(16) 0.7307(3) 0.0453(14) Uani 1 1 d .
H16A H 0.4464 0.4255 0.7464 0.054 Uiso 1 1 calc R
C12 C 0.7226(4) 0.41764(15) 0.6933(3) 0.0342(12) Uani 1 1 d .
C52 C 0.9531(4) 0.23254(16) 0.9608(3) 0.0448(14) Uani 1 1 d .
C23 C 0.5617(5) 0.2746(2) 0.9312(4) 0.0613(18) Uani 1 1 d .
H23A H 0.5472 0.2781 0.9754 0.074 Uiso 1 1 calc R
C44 C 0.6842(6) 0.4395(2) 1.0100(4) 0.069(2) Uani 1 1 d .
C123 C 0.9067(5) 0.3859(2) 0.7041(4) 0.080(2) Uani 1 1 d .
H12B H 0.9363 0.3982 0.7509 0.120 Uiso 1 1 calc R
H12C H 0.9213 0.4022 0.6673 0.120 Uiso 1 1 calc R
H12D H 0.9411 0.3606 0.7046 0.120 Uiso 1 1 calc R
C222 C 0.3512(6) 0.3338(2) 0.8553(4) 0.080(2) Uani 1 1 d .
H22A H 0.3368 0.3256 0.8056 0.120 Uiso 1 1 calc R
H22B H 0.3134 0.3582 0.8567 0.120 Uiso 1 1 calc R
H22C H 0.3249 0.3140 0.8817 0.120 Uiso 1 1 calc R
C25 C 0.6310(5) 0.23497(16) 0.8550(4) 0.063(2) Uani 1 1 d .
H25A H 0.6632 0.2113 0.8475 0.076 Uiso 1 1 calc R
C751 C 0.5128(5) 0.6047(2) 0.8418(3) 0.0572(17) Uani 1 1 d .
C221 C 0.4742(5) 0.33950(19) 0.8899(3) 0.0545(16) Uani 1 1 d .
H22D H 0.4977 0.3612 0.8644 0.065 Uiso 1 1 calc R
C53 C 0.9374(5) 0.19931(16) 0.9196(4) 0.0513(16) Uani 1 1 d .
H53A H 0.9096 0.1769 0.9360 0.062 Uiso 1 1 calc R
C54 C 0.9604(5) 0.19768(17) 0.8563(4) 0.0529(16) Uani 1 1 d .
F852 F -0.2554(3) 0.58269(10) 0.7013(3) 0.0778(13) Uani 1 1 d .
F931 F -0.1780(4) 0.66094(15) 0.3407(2) 0.1142(19) Uani 1 1 d .
F831 F 0.0890(4) 0.46995(12) 0.7172(3) 0.1049(16) Uani 1 1 d .
F832 F 0.1864(3) 0.49769(12) 0.8075(2) 0.0879(14) Uani 1 1 d .
F951 F 0.2514(4) 0.72786(11) 0.4597(3) 0.0948(16) Uani 1 1 d .
F952 F 0.2011(4) 0.75537(11) 0.5368(3) 0.0907(14) Uani 1 1 d .
F833 F 0.0183(7) 0.4800(3) 0.7919(7) 0.065(4) Uani 0.67(4) 1 d P
C94 C 0.0046(4) 0.68925(14) 0.4409(3) 0.0368(13) Uani 1 1 d .
H94A H -0.0300 0.7056 0.4017 0.044 Uiso 1 1 calc R
C86 C -0.0099(4) 0.60516(14) 0.6605(2) 0.0300(11) Uani 1 1 d .
H86A H -0.0326 0.6291 0.6372 0.036 Uiso 1 1 calc R
C72 C 0.2365(4) 0.66789(15) 0.7159(3) 0.0387(13) Uani 1 1 d .
H72A H 0.1755 0.6822 0.6880 0.046 Uiso 1 1 calc R
F851 F -0.2212(3) 0.62928(14) 0.6444(3) 0.1023(17) Uani 1 1 d .
C85 C -0.0748(4) 0.58730(15) 0.6966(3) 0.0361(12) Uani 1 1 d .
C35 C 1.1160(4) 0.31433(17) 1.0178(3) 0.0516(16) Uani 1 1 d .
H35A H 1.1764 0.2987 1.0177 0.062 Uiso 1 1 calc R
F953 F 0.0971(10) 0.7609(3) 0.4371(11) 0.081(5) Uani 0.73(5) 1 d P
C26 C 0.6067(5) 0.26273(15) 0.8016(3) 0.0467(15) Uani 1 1 d .
C831 C 0.0853(5) 0.4976(2) 0.7651(3) 0.0563(18) Uani 1 1 d .
F732 F 0.1816(4) 0.73569(14) 0.7715(3) 0.141(3) Uani 1 1 d .
C851 C -0.1779(5) 0.60647(17) 0.6992(3) 0.0469(15) Uani 1 1 d .
F853 F -0.1625(3) 0.62847(17) 0.7553(3) 0.130(2) Uani 1 1 d .
C84 C -0.0444(4) 0.55270(16) 0.7319(3) 0.0397(13) Uani 1 1 d .
H84A H -0.0885 0.5408 0.7568 0.048 Uiso 1 1 calc R
C46 C 0.8205(5) 0.39516(18) 1.0777(3) 0.0511(16) Uani 1 1 d .
F731 F 0.2847(5) 0.72393(14) 0.8720(3) 0.123(2) Uani 1 1 d .
C83 C 0.0516(4) 0.53577(16) 0.7300(3) 0.0378(13) Uani 1 1 d .
C45 C 0.7405(6) 0.4220(2) 1.0728(4) 0.0660(19) Uani 1 1 d .
H45A H 0.7233 0.4287 1.1150 0.079 Uiso 1 1 calc R
C95 C 0.1054(4) 0.69860(14) 0.4876(3) 0.0349(12) Uani 1 1 d .
C951 C 0.1611(5) 0.73472(18) 0.4759(4) 0.0536(16) Uani 1 1 d .
C731 C 0.2778(6) 0.7223(2) 0.8045(4) 0.067(2) Uani 1 1 d .
C931 C -0.1535(5) 0.64519(17) 0.4041(4) 0.0534(17) Uani 1 1 d .
C162 C 0.3650(5) 0.46265(17) 0.6662(3) 0.0519(15) Uani 1 1 d .
H16B H 0.3647 0.4458 0.6260 0.078 Uiso 1 1 calc R
H16C H 0.3724 0.4896 0.6531 0.078 Uiso 1 1 calc R
H16D H 0.2967 0.4594 0.6775 0.078 Uiso 1 1 calc R
C561 C 1.0563(6) 0.30146(19) 0.8427(4) 0.071(2) Uani 1 1 d .
H56A H 1.1246 0.3105 0.8765 0.106 Uiso 1 1 calc R
H56B H 1.0010 0.3217 0.8356 0.106 Uiso 1 1 calc R
H56C H 1.0680 0.2954 0.7969 0.106 Uiso 1 1 calc R
F932 F -0.1689(5) 0.60948(14) 0.3920(4) 0.171(4) Uani 1 1 d .
F733 F 0.3466(5) 0.74928(13) 0.7983(3) 0.129(2) Uani 1 1 d .
F933 F -0.2309(4) 0.6562(3) 0.4277(3) 0.180(4) Uani 1 1 d .
C56 C 1.0177(5) 0.26520(16) 0.8724(3) 0.0485(15) Uani 1 1 d .
C541 C 0.9396(6) 0.16184(18) 0.8106(5) 0.077(2) Uani 1 1 d .
H54A H 0.9178 0.1407 0.8364 0.115 Uiso 1 1 calc R
H54B H 1.0061 0.1546 0.7995 0.115 Uiso 1 1 calc R
H54C H 0.8813 0.1669 0.7660 0.115 Uiso 1 1 calc R
C461 C 0.8752(5) 0.3759(2) 1.1475(3) 0.0624(18) Uani 1 1 d .
H46A H 0.8369 0.3825 1.1820 0.094 Uiso 1 1 calc R
H46B H 0.9509 0.3847 1.1656 0.094 Uiso 1 1 calc R
H46C H 0.8738 0.3478 1.1406 0.094 Uiso 1 1 calc R
C55 C 1.0030(5) 0.23104(18) 0.8336(4) 0.0592(18) Uani 1 1 d .
H55A H 1.0223 0.2301 0.7906 0.071 Uiso 1 1 calc R
C261 C 0.6291(7) 0.25712(19) 0.7317(4) 0.076(2) Uani 1 1 d .
H26A H 0.5849 0.2767 0.6975 0.091 Uiso 1 1 calc R
C223 C 0.4993(7) 0.3508(2) 0.9672(4) 0.091(3) Uani 1 1 d .
H22E H 0.5774 0.3477 0.9914 0.137 Uiso 1 1 calc R
H22F H 0.4583 0.3342 0.9902 0.137 Uiso 1 1 calc R
H22G H 0.4785 0.3778 0.9704 0.137 Uiso 1 1 calc R
C521 C 0.9297(6) 0.23159(19) 1.0314(4) 0.069(2) Uani 1 1 d .
H52A H 0.8882 0.2547 1.0359 0.104 Uiso 1 1 calc R
H52B H 0.9984 0.2311 1.0704 0.104 Uiso 1 1 calc R
H52C H 0.8872 0.2084 1.0337 0.104 Uiso 1 1 calc R
O999 O 0.1923(6) 0.4521(2) 0.0249(4) 0.136(2) Uani 1 1 d .
C163 C 0.4634(6) 0.4806(2) 0.7927(4) 0.079(2) Uani 1 1 d .
H16E H 0.5282 0.4753 0.8332 0.119 Uiso 1 1 calc R
H16F H 0.3981 0.4772 0.8075 0.119 Uiso 1 1 calc R
H16G H 0.4664 0.5071 0.7762 0.119 Uiso 1 1 calc R
C122 C 0.7335(8) 0.3627(2) 0.6142(4) 0.095(3) Uani 1 1 d .
H12E H 0.6559 0.3578 0.6060 0.143 Uiso 1 1 calc R
H12F H 0.7705 0.3383 0.6115 0.143 Uiso 1 1 calc R
H12G H 0.7426 0.3805 0.5776 0.143 Uiso 1 1 calc R
C998 C 0.143(2) 0.4786(4) 0.0633(8) 0.282(15) Uani 1 1 d .
H99C H 0.1375 0.5041 0.0399 0.338 Uiso 1 1 calc R
H99J H 0.0674 0.4696 0.0564 0.338 Uiso 1 1 calc R
C997 C 0.135(2) 0.4444(5) -0.0473(7) 0.277(13) Uani 1 1 d .
H99K H 0.1177 0.4691 -0.0737 0.332 Uiso 1 1 calc R
H99L H 0.0662 0.4312 -0.0503 0.332 Uiso 1 1 calc R
C996 C 0.2024(17) 0.4190(4) -0.0826(10) 0.287(14) Uani 1 1 d .
H99D H 0.1703 0.4201 -0.1346 0.430 Uiso 1 1 calc R
H99E H 0.2021 0.3923 -0.0663 0.430 Uiso 1 1 calc R
H99F H 0.2774 0.4286 -0.0693 0.430 Uiso 1 1 calc R
C999 C 0.1850(14) 0.4834(5) 0.1265(8) 0.228(10) Uani 1 1 d .
H99G H 0.1372 0.4991 0.1457 0.342 Uiso 1 1 calc R
H99H H 0.2547 0.4967 0.1344 0.342 Uiso 1 1 calc R
H99I H 0.1973 0.4583 0.1507 0.342 Uiso 1 1 calc R
C262 C 0.7459(9) 0.2644(3) 0.7382(5) 0.132(4) Uani 1 1 d .
H26B H 0.7714 0.2873 0.7678 0.198 Uiso 1 1 calc R
H26C H 0.7533 0.2686 0.6906 0.198 Uiso 1 1 calc R
H26D H 0.7896 0.2420 0.7604 0.198 Uiso 1 1 calc R
C263 C 0.5935(13) 0.2175(3) 0.7000(6) 0.182(6) Uani 1 1 d .
H26E H 0.6314 0.2112 0.6652 0.273 Uiso 1 1 calc R
H26F H 0.5148 0.2175 0.6763 0.273 Uiso 1 1 calc R
H26G H 0.6115 0.1981 0.7382 0.273 Uiso 1 1 calc R
H1 H 0.816(4) 0.2852(16) 0.925(3) 0.046(15) Uiso 1 1 d .
H2 H 0.772(5) 0.3126(17) 0.969(3) 0.07(2) Uiso 1 1 d .
F954 F 0.131(3) 0.7432(19) 0.407(2) 0.092(19) Uani 0.27(5) 1 d P
F834 F 0.053(5) 0.497(2) 0.822(3) 0.18(2) Uani 0.33(4) 1 d P
C421 C 0.8041(5) 0.39059(16) 0.8819(3) 0.0476(15) Uani 1 1 d .
H42A H 0.8818 0.3859 0.8872 0.057 Uiso 1 1 calc R
H42B H 0.7752 0.4101 0.8440 0.057 Uiso 1 1 calc R

loop_
_atom_site_aniso_label
_atom_site_aniso_U_11
_atom_site_aniso_U_22
_atom_site_aniso_U_33
_atom_site_aniso_U_23
_atom_site_aniso_U_13
_atom_site_aniso_U_12
Ni1 0.0285(4) 0.0386(4) 0.0289(4) 0.0031(3) 0.0041(3) 0.0028(3)
C3 0.035(3) 0.036(3) 0.038(3) 0.001(2) -0.008(2) -0.006(2)
F652 0.046(2) 0.0485(19) 0.051(2) -0.0152(15) -0.0009(17) -0.0155(15)
C31 0.029(3) 0.038(3) 0.034(3) 0.002(2) -0.001(2) -0.004(2)
N1 0.029(2) 0.026(2) 0.032(2) 0.0038(18) 0.0063(19) 0.0030(18)
F651 0.0428(19) 0.0385(19) 0.120(3) -0.0436(19) 0.037(2) -0.0131(15)
N2 0.034(2) 0.027(2) 0.034(2) 0.0057(18) -0.0018(19) -0.0026(19)
C62 0.025(3) 0.020(2) 0.022(2) -0.0012(19) 0.003(2) -0.0043(19)
C36 0.033(3) 0.039(3) 0.052(4) 0.002(3) 0.009(3) 0.004(3)
C41 0.033(3) 0.044(3) 0.036(3) -0.008(3) 0.005(2) -0.005(2)
C61 0.021(2) 0.021(2) 0.021(2) 0.0026(19) 0.0021(19) 0.0024(19)
C66 0.019(2) 0.023(2) 0.021(2) 0.0011(19) 0.0025(19) -0.0007(19)
C63 0.021(2) 0.021(2) 0.025(2) 0.0040(19) 0.005(2) 0.0035(19)
N3 0.024(2) 0.040(3) 0.034(3) 0.001(2) 0.006(2) 0.0029(19)
C33 0.042(4) 0.054(4) 0.047(4) -0.011(3) -0.001(3) -0.007(3)
C651 0.028(3) 0.034(3) 0.045(3) -0.013(3) 0.012(3) 0.001(2)
C64 0.025(3) 0.023(2) 0.028(3) 0.001(2) 0.011(2) 0.007(2)
C51 0.027(3) 0.038(3) 0.056(4) 0.002(3) 0.011(3) 0.007(2)
C65 0.022(2) 0.021(2) 0.027(3) 0.0005(19) 0.004(2) -0.0008(19)
C21 0.034(3) 0.029(3) 0.040(3) 0.009(2) -0.008(2) -0.009(2)
C32 0.038(3) 0.044(3) 0.037(3) -0.004(3) 0.007(3) -0.004(3)
C2 0.035(3) 0.040(3) 0.031(3) 0.006(2) 0.000(2) 0.001(2)
C11 0.028(3) 0.030(3) 0.027(3) 0.006(2) 0.003(2) 0.001(2)
C34 0.031(3) 0.062(4) 0.075(5) -0.001(4) -0.004(3) 0.002(3)
C1 0.028(3) 0.027(3) 0.035(3) 0.000(2) 0.008(2) 0.004(2)
F633 0.053(2) 0.0308(19) 0.158(4) 0.003(2) 0.067(2) -0.0060(15)
C93 0.034(3) 0.025(3) 0.038(3) 0.000(2) 0.004(2) 0.001(2)
F653 0.059(2) 0.0317(17) 0.062(2) -0.0083(15) 0.0269(18) -0.0171(15)
C91 0.024(3) 0.023(2) 0.029(3) -0.010(2) 0.009(2) 0.001(2)
F632 0.0212(17) 0.123(3) 0.075(3) 0.047(2) 0.0057(17) 0.0023(19)
C75 0.030(3) 0.061(4) 0.036(3) -0.010(3) 0.006(2) -0.003(3)
F631 0.045(2) 0.112(3) 0.075(3) -0.041(2) 0.0407(19) -0.032(2)
C92 0.032(3) 0.020(3) 0.037(3) -0.003(2) 0.007(2) -0.003(2)
C71 0.023(3) 0.041(3) 0.028(3) -0.012(2) 0.009(2) -0.005(2)
C82 0.028(3) 0.049(3) 0.023(3) -0.004(2) 0.007(2) 0.004(2)
F753 0.054(3) 0.184(6) 0.158(5) 0.102(5) 0.004(3) 0.015(3)
C96 0.020(3) 0.034(3) 0.041(3) -0.011(2) 0.007(2) 0.001(2)
C81 0.025(3) 0.035(3) 0.021(2) -0.009(2) 0.002(2) -0.003(2)
C631 0.023(3) 0.026(3) 0.035(3) -0.006(2) 0.009(2) -0.001(2)
C22 0.036(3) 0.045(3) 0.054(4) 0.015(3) 0.006(3) -0.006(3)
C73 0.041(3) 0.055(4) 0.044(3) -0.023(3) 0.011(3) -0.012(3)
B1 0.022(3) 0.029(3) 0.026(3) -0.012(2) 0.004(2) -0.001(2)
F752 0.082(3) 0.133(4) 0.059(3) 0.009(2) 0.012(2) 0.062(3)
C16 0.037(3) 0.030(3) 0.035(3) 0.006(2) 0.006(2) 0.003(2)
C15 0.058(4) 0.030(3) 0.050(4) 0.002(3) 0.005(3) 0.005(3)
C14 0.048(4) 0.040(4) 0.057(4) 0.014(3) 0.003(3) -0.011(3)
C42 0.040(3) 0.034(3) 0.050(4) -0.005(3) 0.006(3) -0.002(3)
C13 0.035(3) 0.062(4) 0.040(3) 0.017(3) 0.006(3) 0.000(3)
C24 0.064(5) 0.056(4) 0.074(5) 0.037(4) 0.004(4) -0.013(4)
C74 0.040(3) 0.077(5) 0.033(3) -0.025(3) 0.003(3) -0.017(3)
C121 0.051(4) 0.057(4) 0.037(3) 0.016(3) 0.018(3) 0.022(3)
C43 0.070(4) 0.038(3) 0.059(4) -0.006(3) 0.005(3) 0.013(3)
C441 0.125(8) 0.129(8) 0.097(7) -0.012(6) 0.027(6) 0.087(7)
C76 0.028(3) 0.043(3) 0.038(3) -0.010(2) 0.005(2) -0.002(2)
F751 0.053(3) 0.151(4) 0.097(3) -0.060(3) -0.031(2) 0.019(3)
C161 0.046(3) 0.046(3) 0.047(3) 0.009(3) 0.019(3) 0.015(3)
C12 0.029(3) 0.042(3) 0.029(3) 0.010(2) 0.006(2) 0.006(2)
C52 0.035(3) 0.040(3) 0.054(4) 0.010(3) 0.007(3) 0.008(3)
C23 0.051(4) 0.075(5) 0.056(4) 0.029(4) 0.013(3) 0.001(4)
C44 0.073(5) 0.071(5) 0.059(5) -0.015(4) 0.014(4) 0.029(4)
C123 0.057(5) 0.101(6) 0.096(6) 0.024(5) 0.042(4) 0.028(4)
C222 0.056(5) 0.110(6) 0.077(5) 0.002(4) 0.023(4) 0.006(4)
C25 0.062(4) 0.023(3) 0.086(5) 0.012(3) -0.004(4) 0.000(3)
C751 0.032(3) 0.093(5) 0.036(3) -0.004(4) -0.005(3) -0.009(3)
C221 0.045(4) 0.064(4) 0.055(4) 0.007(3) 0.016(3) -0.002(3)
C53 0.040(3) 0.031(3) 0.080(5) 0.010(3) 0.013(3) 0.007(3)
C54 0.036(3) 0.038(3) 0.085(5) -0.004(3) 0.020(3) 0.010(3)
F852 0.040(2) 0.056(2) 0.150(4) 0.005(2) 0.047(2) 0.0015(18)
F931 0.091(3) 0.145(4) 0.066(3) 0.046(3) -0.036(2) -0.051(3)
F831 0.151(5) 0.051(3) 0.109(4) 0.029(3) 0.034(3) 0.012(3)
F832 0.058(3) 0.087(3) 0.100(3) 0.038(2) -0.003(2) 0.016(2)
F951 0.104(4) 0.056(2) 0.161(5) -0.027(3) 0.096(4) -0.035(2)
F952 0.122(4) 0.057(2) 0.109(3) -0.027(2) 0.059(3) -0.049(2)
F833 0.045(5) 0.062(5) 0.090(7) 0.036(4) 0.024(4) -0.008(4)
C94 0.046(3) 0.026(3) 0.040(3) 0.001(2) 0.015(3) 0.006(2)
C86 0.031(3) 0.029(3) 0.028(3) -0.009(2) 0.006(2) -0.001(2)
C72 0.030(3) 0.045(3) 0.038(3) -0.010(3) 0.005(2) -0.005(2)
F851 0.061(3) 0.121(4) 0.147(4) 0.070(3) 0.065(3) 0.050(3)
C85 0.028(3) 0.045(3) 0.035(3) -0.013(3) 0.010(2) -0.003(2)
C35 0.026(3) 0.045(4) 0.075(4) 0.000(3) 0.003(3) 0.003(3)
F953 0.080(5) 0.028(4) 0.116(9) 0.029(5) 0.003(5) -0.014(4)
C26 0.048(4) 0.028(3) 0.051(4) -0.001(3) -0.003(3) -0.002(3)
C831 0.046(4) 0.083(5) 0.047(4) 0.024(4) 0.024(3) 0.028(4)
F732 0.110(4) 0.100(4) 0.160(5) -0.099(4) -0.038(4) 0.044(3)
C851 0.037(3) 0.044(3) 0.063(4) -0.013(3) 0.019(3) 0.000(3)
F853 0.050(3) 0.179(5) 0.146(5) -0.121(4) 0.006(3) 0.025(3)
C84 0.036(3) 0.055(4) 0.031(3) -0.001(3) 0.013(2) -0.001(3)
C46 0.050(4) 0.057(4) 0.045(4) -0.017(3) 0.013(3) 0.004(3)
F731 0.193(6) 0.106(4) 0.073(3) -0.043(3) 0.044(3) 0.034(4)
C83 0.034(3) 0.051(3) 0.028(3) 0.004(2) 0.009(2) 0.001(3)
C45 0.068(5) 0.075(5) 0.050(4) -0.014(3) 0.012(4) 0.021(4)
C95 0.036(3) 0.026(3) 0.045(3) -0.007(2) 0.017(3) -0.005(2)
C951 0.060(4) 0.046(4) 0.064(5) -0.003(3) 0.031(4) -0.010(3)
C731 0.059(5) 0.061(5) 0.069(5) -0.039(4) 0.001(4) -0.008(4)
C931 0.039(4) 0.041(4) 0.063(4) 0.017(3) -0.011(3) -0.008(3)
C162 0.041(3) 0.058(4) 0.053(4) 0.011(3) 0.008(3) 0.006(3)
C561 0.070(5) 0.068(5) 0.089(5) -0.002(4) 0.048(4) -0.010(4)
F932 0.122(4) 0.071(3) 0.203(6) 0.031(3) -0.124(4) -0.047(3)
F733 0.170(5) 0.063(3) 0.179(6) -0.061(3) 0.092(5) -0.031(3)
F933 0.030(3) 0.385(11) 0.106(4) -0.109(5) -0.006(3) -0.014(4)
C56 0.038(3) 0.038(3) 0.073(4) 0.000(3) 0.021(3) 0.002(3)
C541 0.056(4) 0.049(4) 0.134(7) -0.025(4) 0.044(5) 0.000(3)
C461 0.056(4) 0.085(5) 0.041(4) -0.011(3) 0.008(3) 0.008(4)
C55 0.047(4) 0.057(4) 0.082(5) -0.015(4) 0.033(4) -0.002(3)
C261 0.101(6) 0.056(4) 0.054(4) -0.010(3) -0.002(4) 0.042(4)
C223 0.100(7) 0.113(7) 0.061(5) -0.003(5) 0.024(5) 0.013(5)
C521 0.075(5) 0.060(4) 0.065(5) 0.017(3) 0.009(4) -0.005(4)
O999 0.144(6) 0.165(7) 0.105(6) 0.002(5) 0.047(5) -0.020(5)
C163 0.059(5) 0.117(6) 0.057(4) -0.014(4) 0.011(4) 0.039(4)
C122 0.137(8) 0.081(5) 0.057(5) -0.005(4) 0.014(5) 0.068(5)
C998 0.63(4) 0.136(12) 0.163(14) -0.088(11) 0.25(2) -0.170(18)
C997 0.47(4) 0.212(18) 0.080(10) 0.053(11) -0.020(15) -0.06(2)
C996 0.49(3) 0.162(13) 0.33(2) 0.163(15) 0.30(2) 0.248(19)
C999 0.33(2) 0.237(17) 0.189(15) -0.108(14) 0.183(17) -0.186(17)
C262 0.142(10) 0.197(11) 0.072(6) 0.004(7) 0.053(7) 0.063(9)
C263 0.318(19) 0.078(7) 0.126(9) -0.059(7) 0.034(11) -0.038(9)
F954 0.096(19) 0.08(3) 0.093(19) 0.044(18) 0.019(14) -0.048(19)
F834 0.25(4) 0.21(4) 0.13(3) 0.15(3) 0.16(3) 0.18(3)
C421 0.060(4) 0.047(3) 0.031(3) 0.009(3) 0.007(3) 0.032(3)

loop_
_atom_type_symbol
_atom_type_description
_atom_type_scat_dispersion_real
_atom_type_scat_dispersion_imag
_atom_type_scat_source
C C 0.0033 0.0016 'International Tables Vol C Tables 4.2.6.8 and 6.1.1.4'
H H 0.0000 0.0000 'International Tables Vol C Tables 4.2.6.8 and 6.1.1.4'
B B 0.0013 0.0007 'International Tables Vol C Tables 4.2.6.8 and 6.1.1.4'
N N 0.0061 0.0033 'International Tables Vol C Tables 4.2.6.8 and 6.1.1.4'
O O 0.0106 0.0060 'International Tables Vol C Tables 4.2.6.8 and 6.1.1.4'
F F 0.0171 0.0103 'International Tables Vol C Tables 4.2.6.8 and 6.1.1.4'
Ni Ni 0.3393 1.1124 'International Tables Vol C Tables 4.2.6.8 and 6.1.1.4'

loop_
_geom_angle_atom_site_label_1
_geom_angle_atom_site_label_2
_geom_angle_atom_site_label_3
_geom_angle
C1 Ni1 C421 102.3(2)
C1 Ni1 N3 159.8(2)
C421 Ni1 N3 97.8(2)
C2 C3 N2 105.3(4)
C36 C31 C32 123.0(5)
C36 C31 N3 119.9(5)
C32 C31 N3 117.1(5)
C1 N1 C2 110.5(4)
C1 N1 C11 126.6(4)
C2 N1 C11 122.9(4)
C1 N2 C3 112.8(4)
C1 N2 C21 117.3(4)
C3 N2 C21 129.8(4)
C63 C62 C61 122.8(4)
C31 C36 C35 117.6(5)
C31 C36 C51 121.2(5)
C35 C36 C51 121.1(5)
C42 C41 C46 120.6(5)
C42 C41 C32 119.3(5)
C46 C41 C32 120.1(5)
C66 C61 C62 115.0(4)
C66 C61 B1 122.3(4)
C62 C61 B1 122.4(4)
C65 C66 C61 122.8(4)
C64 C63 C62 120.3(4)
C64 C63 C631 119.1(4)
C62 C63 C631 120.6(4)
C31 N3 Ni1 121.5(3)
C34 C33 C32 121.6(6)
F653 C651 F652 105.1(4)
F653 C651 F651 106.4(4)
F652 C651 F651 106.1(4)
F653 C651 C65 113.7(4)
F652 C651 C65 112.0(4)
F651 C651 C65 112.9(4)
C63 C64 C65 118.2(4)
C56 C51 C52 120.1(5)
C56 C51 C36 119.4(5)
C52 C51 C36 120.5(5)
C66 C65 C64 120.8(4)
C66 C65 C651 118.7(4)
C64 C65 C651 120.5(4)
C26 C21 C22 123.7(5)
C26 C21 N2 119.1(5)
C22 C21 N2 116.9(5)
C31 C32 C33 116.7(5)
C31 C32 C41 122.3(5)
C33 C32 C41 120.8(5)
C3 C2 N1 107.8(4)
C12 C11 C16 122.9(4)
C12 C11 N1 119.5(4)
C16 C11 N1 117.6(4)
C35 C34 C33 119.2(6)
N2 C1 N1 103.6(4)
N2 C1 Ni1 107.7(3)
N1 C1 Ni1 148.5(4)
C94 C93 C92 121.0(5)
C94 C93 C931 119.6(5)
C92 C93 C931 119.3(4)
C96 C91 C92 115.2(4)
C96 C91 B1 123.0(4)
C92 C91 B1 121.4(4)
C74 C75 C76 119.9(5)
C74 C75 C751 120.7(5)
C76 C75 C751 119.4(5)
C91 C92 C93 121.8(4)
C76 C71 C72 115.3(4)
C76 C71 B1 121.3(4)
C72 C71 B1 122.7(4)
C81 C82 C83 122.6(5)
C91 C96 C95 123.5(4)
C86 C81 C82 116.2(5)
C86 C81 B1 123.5(4)
C82 C81 B1 120.1(4)
F632 C631 F633 107.4(4)
F632 C631 F631 104.7(4)
F633 C631 F631 104.2(4)
F632 C631 C63 113.1(4)
F633 C631 C63 113.3(4)
F631 C631 C63 113.4(4)
C23 C22 C21 116.5(6)
C23 C22 C221 121.6(6)
C21 C22 C221 121.8(5)
C74 C73 C72 119.4(5)
C74 C73 C731 119.2(5)
C72 C73 C731 121.4(6)
C71 B1 C61 113.5(4)
C71 B1 C81 102.9(4)
C61 B1 C81 111.6(4)
C71 B1 C91 113.4(4)
C61 B1 C91 104.1(4)
C81 B1 C91 111.7(4)
C15 C16 C11 116.2(5)
C15 C16 C161 120.2(5)
C11 C16 C161 123.6(4)
C14 C15 C16 121.8(5)
C13 C14 C15 121.0(5)
C43 C42 C41 119.9(6)
C43 C42 C421 117.7(5)
C41 C42 C421 122.2(5)
C14 C13 C12 121.0(5)
C25 C24 C23 120.7(6)
C75 C74 C73 119.2(5)
C122 C121 C12 110.0(5)
C122 C121 C123 110.7(6)
C12 C121 C123 113.6(5)
C42 C43 C44 120.0(6)
C75 C76 C71 123.3(5)
C162 C161 C16 112.1(5)
C162 C161 C163 109.0(5)
C16 C161 C163 111.3(5)
C11 C12 C13 117.0(5)
C11 C12 C121 122.1(5)
C13 C12 C121 120.8(5)
C53 C52 C51 119.2(6)
C53 C52 C521 119.0(5)
C51 C52 C521 121.8(5)
C24 C23 C22 120.7(7)
C45 C44 C43 118.8(6)
C45 C44 C441 121.7(6)
C43 C44 C441 119.5(7)
C24 C25 C26 121.7(6)
F752 C751 F753 105.3(7)
F752 C751 F751 107.4(5)
F753 C751 F751 106.5(6)
F752 C751 C75 112.6(5)
F753 C751 C75 112.6(5)
F751 C751 C75 112.0(6)
C223 C221 C22 112.7(6)
C223 C221 C222 110.7(6)
C22 C221 C222 109.8(5)
C54 C53 C52 122.2(6)
C53 C54 C55 118.0(6)
C53 C54 C541 121.9(6)
C55 C54 C541 120.1(6)
C951 F951 F954 51(2)
F834 F833 C831 71(2)
C93 C94 C95 118.2(5)
C81 C86 C85 121.6(5)
C73 C72 C71 122.7(5)
C84 C85 C86 121.2(5)
C84 C85 C851 119.0(5)
C86 C85 C851 119.8(5)
C34 C35 C36 121.9(5)
F954 F953 C951 68.1(13)
C21 C26 C25 116.6(6)
C21 C26 C261 120.6(5)
C25 C26 C261 122.8(6)
F833 C831 F834 39(4)
F833 C831 F832 113.5(7)
F834 C831 F832 88(3)
F833 C831 F831 96.8(8)
F834 C831 F831 132(4)
F832 C831 F831 101.7(5)
F833 C831 C83 118.0(7)
F834 C831 C83 106.4(17)
F832 C831 C83 112.6(6)
F831 C831 C83 111.9(5)
F853 C851 F852 105.3(5)
F853 C851 F851 105.0(6)
F852 C851 F851 105.4(5)
F853 C851 C85 112.2(5)
F852 C851 C85 114.7(5)
F851 C851 C85 113.4(5)
C85 C84 C83 118.3(5)
C45 C46 C41 117.6(6)
C45 C46 C461 120.2(6)
C41 C46 C461 122.3(5)
C84 C83 C82 120.2(5)
C84 C83 C831 120.0(5)
C82 C83 C831 119.8(5)
C44 C45 C46 123.1(6)
C94 C95 C96 120.2(5)
C94 C95 C951 119.6(5)
C96 C95 C951 120.2(5)
F953 C951 F951 115.6(12)
F953 C951 F954 47(3)
F951 C951 F954 78(3)
F953 C951 F952 98.8(10)
F951 C951 F952 100.5(5)
F954 C951 F952 135(3)
F953 C951 C95 114.9(6)
F951 C951 C95 112.8(5)
F954 C951 C95 109.8(16)
F952 C951 C95 112.3(5)
F732 C731 F731 104.5(7)
F732 C731 F733 105.6(7)
F731 C731 F733 103.0(6)
F732 C731 C73 115.0(5)
F731 C731 C73 114.7(7)
F733 C731 C73 112.8(6)
F932 C931 F933 105.3(7)
F932 C931 F931 104.5(6)
F933 C931 F931 103.5(6)
F932 C931 C93 115.2(5)
F933 C931 C93 112.8(6)
F931 C931 C93 114.4(5)
C55 C56 C51 118.9(5)
C55 C56 C561 119.6(6)
C51 C56 C561 121.5(5)
C56 C55 C54 121.6(6)
C262 C261 C26 111.8(6)
C262 C261 C263 110.9(8)
C26 C261 C263 111.9(8)
C997 O999 C998 117.7(15)
C999 C998 O999 119(2)
O999 C997 C996 111.7(19)
F953 F954 C951 65(3)
F953 F954 F951 107(3)
C951 F954 F951 50.6(12)
F833 F834 C831 70(3)
C42 C421 Ni1 102.4(4)

loop_
_geom_bond_atom_site_label_1
_geom_bond_atom_site_label_2
_geom_bond_distance
Ni1 C1 1.858(5)
Ni1 C421 1.866(6)
Ni1 N3 1.972(4)
C3 C2 1.349(7)
C3 N2 1.383(6)
F652 C651 1.338(6)
C31 C36 1.381(7)
C31 C32 1.394(7)
C31 N3 1.463(6)
N1 C1 1.366(6)
N1 C2 1.391(6)
N1 C11 1.439(6)
F651 C651 1.343(6)
N2 C1 1.355(6)
N2 C21 1.465(6)
C62 C63 1.389(6)
C62 C61 1.401(6)
C36 C35 1.387(8)
C36 C51 1.494(8)
C41 C42 1.390(7)
C41 C46 1.408(8)
C41 C32 1.481(8)
C61 C66 1.389(6)
C61 B1 1.638(7)
C66 C65 1.382(6)
C63 C64 1.379(6)
C63 C631 1.495(6)
C33 C34 1.384(8)
C33 C32 1.398(8)
C651 F653 1.334(6)
C651 C65 1.494(7)
C64 C65 1.386(6)
C51 C56 1.391(8)
C51 C52 1.407(8)
C21 C26 1.383(8)
C21 C22 1.418(8)
C11 C12 1.390(7)
C11 C16 1.406(7)
C34 C35 1.367(8)
F633 C631 1.313(5)
C93 C94 1.371(7)
C93 C92 1.403(7)
C93 C931 1.488(7)
C91 C96 1.381(7)
C91 C92 1.400(7)
C91 B1 1.648(7)
F632 C631 1.301(6)
C75 C74 1.378(8)
C75 C76 1.386(7)
C75 C751 1.516(8)
F631 C631 1.327(5)
C71 C76 1.395(7)
C71 C72 1.398(7)
C71 B1 1.631(7)
C82 C81 1.393(7)
C82 C83 1.394(7)
F753 C751 1.304(8)
C96 C95 1.391(7)
C81 C86 1.391(7)
C81 B1 1.643(7)
C22 C23 1.392(8)
C22 C221 1.511(8)
C73 C74 1.398(8)
C73 C72 1.398(7)
C73 C731 1.479(8)
F752 C751 1.299(7)
C16 C15 1.387(7)
C16 C161 1.529(7)
C15 C14 1.358(8)
C14 C13 1.356(8)
C42 C43 1.376(8)
C42 C421 1.473(8)
C13 C12 1.395(7)
C24 C25 1.375(10)
C24 C23 1.381(10)
C121 C122 1.516(9)
C121 C12 1.521(7)
C121 C123 1.548(9)
C43 C44 1.405(9)
C441 C44 1.526(9)
F751 C751 1.314(7)
C161 C162 1.514(8)
C161 C163 1.557(8)
C52 C53 1.385(8)
C52 C521 1.507(9)
C44 C45 1.369(9)
C222 C221 1.537(9)
C25 C26 1.388(8)
C221 C223 1.506(9)
C53 C54 1.366(9)
C54 C55 1.409(9)
C54 C541 1.508(9)
F852 C851 1.306(6)
F931 C931 1.308(7)
F831 C831 1.353(8)
F832 C831 1.318(7)
F951 C951 1.320(7)
F951 F954 1.67(4)
F952 C951 1.353(7)
F833 F834 0.86(9)
F833 C831 1.295(12)
C94 C95 1.383(7)
C86 C85 1.395(7)
F851 C851 1.315(7)
C85 C84 1.379(7)
C85 C851 1.502(7)
F953 F954 1.04(6)
F953 C951 1.304(10)
C26 C261 1.499(9)
C831 F834 1.31(2)
C831 C83 1.492(8)
F732 C731 1.299(8)
C851 F853 1.303(7)
C84 C83 1.382(7)
C46 C45 1.370(8)
C46 C461 1.494(8)
F731 C731 1.303(8)
C95 C951 1.495(8)
C951 F954 1.33(3)
C731 F733 1.320(8)
C931 F932 1.263(7)
C931 F933 1.281(8)
C561 C56 1.531(8)
C56 C55 1.389(8)
C261 C262 1.496(13)
C261 C263 1.520(11)
O999 C997 1.409(15)
O999 C998 1.455(17)
C998 C999 1.206(19)
C997 C996 1.54(2)
